data_8000126
loop_
_publ_author_name
'Hamura, Toshiyuki'
'Kawano, Nobuyuki'
'Matsumoto, Takashi'
'Suzuki, Keisuke'

_publ_section_title
;
 Peri-selectivity in Thermolysis of Acyloxybenzocyclobutenes Possessing
 \a,\b-Unsaturated Carbonyl Group: Synthesis of 2-Benzoxocin Derivatives
;
_journal_issue 7
_journal_name_full 'Chemistry Letters'
_journal_page_first 730
_journal_paper_doi 10.1246/cl.2006.730
_journal_volume 35
_journal_year 2006
_chemical_formula_sum 'C15 H16 O4'
_chemical_formula_weight 260.28
_space_group_IT_number 2
_symmetry_cell_setting triclinic
_symmetry_space_group_name_Hall '-P 1'
_symmetry_space_group_name_H-M 'P -1'
_atom_sites_solution_hydrogens geom
_atom_sites_solution_primary direct
_atom_sites_solution_secondary difmap
_audit_creation_method SHELXL-97
_cell_angle_alpha 106.954(5)
_cell_angle_beta 95.431(7)
_cell_angle_gamma 96.397(11)
_cell_formula_units_Z 2
_cell_length_a 7.1817(15)
_cell_length_b 7.7763(14)
_cell_length_c 12.0743(15)
_cell_measurement_temperature 173(2)
_cell_volume 635.23(19)
_computing_structure_refinement 'SHELXL-97 (Sheldrick, 1997)'
_computing_structure_solution 'SHELXS-97 (Sheldrick, 1990)'
_diffrn_ambient_temperature 173(2)
_diffrn_detector_area_resol_mean 10
_diffrn_measured_fraction_theta_full 0.955
_diffrn_measured_fraction_theta_max 0.955
_diffrn_measurement_device_type 'Rigaku R-Axis RAPID'
_diffrn_measurement_method \w-scan
_diffrn_radiation_monochromator graphite
_diffrn_radiation_source 'fine-focus sealed tube'
_diffrn_radiation_type MoK\a
_diffrn_radiation_wavelength 0.71073
_diffrn_reflns_av_R_equivalents 0.0191
_diffrn_reflns_av_sigmaI/netI 0.0263
_diffrn_reflns_limit_h_max 9
_diffrn_reflns_limit_h_min -9
_diffrn_reflns_limit_k_max 9
_diffrn_reflns_limit_k_min -10
_diffrn_reflns_limit_l_max 15
_diffrn_reflns_limit_l_min -15
_diffrn_reflns_number 5813
_diffrn_reflns_theta_full 27.50
_diffrn_reflns_theta_max 27.50
_diffrn_reflns_theta_min 2.80
_exptl_absorpt_coefficient_mu 0.098
_exptl_absorpt_correction_T_max 1.0000
_exptl_absorpt_correction_T_min 0.8959
_exptl_absorpt_correction_type multi-run
_exptl_absorpt_process_details scalepack
_exptl_crystal_density_diffrn 1.361
_exptl_crystal_density_method 'not measured'
_exptl_crystal_F_000 276
_exptl_crystal_size_max 0.30
_exptl_crystal_size_mid 0.20
_exptl_crystal_size_min 0.03
_refine_diff_density_max 0.379
_refine_diff_density_min -0.232
_refine_diff_density_rms 0.060
_refine_ls_extinction_method none
_refine_ls_goodness_of_fit_ref 1.085
_refine_ls_hydrogen_treatment mixed
_refine_ls_matrix_type full
_refine_ls_number_parameters 225
_refine_ls_number_reflns 2779
_refine_ls_number_restraints 0
_refine_ls_restrained_S_all 1.085
_refine_ls_R_factor_all 0.0578
_refine_ls_R_factor_gt 0.0555
_refine_ls_shift/su_max 0.000
_refine_ls_shift/su_mean 0.000
_refine_ls_structure_factor_coef Fsqd
_refine_ls_weighting_details 'calc w=1/[\s^2^(Fo^2^)+(0.0879P)^2^+0.1842P] where P=(Fo^2^+2Fc^2^)/3'
_refine_ls_weighting_scheme calc
_refine_ls_wR_factor_gt 0.1436
_refine_ls_wR_factor_ref 0.1462
_reflns_number_gt 2600
_reflns_number_total 2779
_reflns_threshold_expression >2sigma(I)
_cod_data_source_file 35-730sup1.cif
_cod_data_source_block s1
_cod_original_sg_symbol_H-M P-1
_cod_database_code 8000126

loop_
_symmetry_equiv_pos_as_xyz
'x, y, z'
'-x, -y, -z'

loop_
_atom_site_label
_atom_site_type_symbol
_atom_site_fract_x
_atom_site_fract_y
_atom_site_fract_z
_atom_site_U_iso_or_equiv
_atom_site_adp_type
_atom_site_occupancy
_atom_site_symmetry_multiplicity
_atom_site_calc_flag
_atom_site_refinement_flags
O2 O 0.74154(13) 0.29916(12) 0.42141(8) 0.0283(2) Uani 1 1 d .
O1 O 0.78446(15) 0.33962(13) 0.19433(9) 0.0324(3) Uani 1 1 d .
O3 O 0.75683(16) 0.04199(14) 0.46937(10) 0.0405(3) Uani 1 1 d .
C5 C 0.55068(17) -0.10105(17) 0.19341(11) 0.0250(3) Uani 1 1 d .
O4 O 0.22747(13) -0.18176(13) 0.22247(9) 0.0320(3) Uani 1 1 d .
C6 C 0.62075(17) 0.08457(16) 0.22836(10) 0.0236(3) Uani 1 1 d .
C2 C 0.76306(18) 0.04314(19) 0.04915(11) 0.0291(3) Uani 1 1 d .
C8 C 0.40999(19) 0.23146(17) 0.37126(11) 0.0276(3) Uani 1 1 d .
C11 C 0.42485(18) -0.17668(17) 0.26774(12) 0.0271(3) Uani 1 1 d .
C7 C 0.58021(18) 0.20596(16) 0.34022(10) 0.0246(3) Uani 1 1 d .
C3 C 0.69324(19) -0.1406(2) 0.01596(12) 0.0323(3) Uani 1 1 d .
C4 C 0.58946(19) -0.21306(18) 0.08697(12) 0.0307(3) Uani 1 1 d .
C15 C 0.4438(2) -0.37037(19) 0.26472(15) 0.0374(3) Uani 1 1 d .
C9 C 0.22620(19) 0.14892(19) 0.30032(12) 0.0297(3) Uani 1 1 d .
C10 C 0.15473(19) -0.02320(19) 0.24155(12) 0.0304(3) Uani 1 1 d .
C1 C 0.72690(17) 0.15593(17) 0.15528(11) 0.0250(3) Uani 1 1 d .
C12 C 0.8866(2) 0.4184(2) 0.12104(14) 0.0367(3) Uani 1 1 d .
C14 C 0.9952(2) 0.2993(2) 0.56248(13) 0.0362(3) Uani 1 1 d .
H14A H 1.0387 0.2272 0.6115 0.054 Uiso 1 1 calc R
H14B H 0.9653 0.4144 0.6122 0.054 Uiso 1 1 calc R
H14C H 1.0949 0.3242 0.5168 0.054 Uiso 1 1 calc R
C13 C 0.82204(19) 0.19586(18) 0.48144(11) 0.0295(3) Uani 1 1 d .
H8 H 0.407(2) 0.316(2) 0.4466(16) 0.030(4) Uiso 1 1 d .
H9 H 0.137(3) 0.235(2) 0.3016(16) 0.033(4) Uiso 1 1 d .
H11 H 0.449(2) -0.098(2) 0.3464(15) 0.024(4) Uiso 1 1 d .
H10 H 0.026(3) -0.045(2) 0.2044(16) 0.033(4) Uiso 1 1 d .
H15A H 0.583(3) -0.379(3) 0.2899(18) 0.046(5) Uiso 1 1 d .
H3 H 0.717(3) -0.216(3) -0.0579(17) 0.039(5) Uiso 1 1 d .
H12C H 0.805(3) 0.391(3) 0.0441(19) 0.042(5) Uiso 1 1 d .
H15B H 0.403(3) -0.458(3) 0.185(2) 0.048(5) Uiso 1 1 d .
H12A H 0.912(3) 0.546(3) 0.1604(18) 0.046(5) Uiso 1 1 d .
H12B H 1.005(3) 0.377(3) 0.1153(18) 0.049(5) Uiso 1 1 d .
H4 H 0.541(3) -0.337(3) 0.0625(17) 0.042(5) Uiso 1 1 d .
H15C H 0.367(3) -0.412(3) 0.318(2) 0.052(6) Uiso 1 1 d .
H2 H 0.834(3) 0.092(3) -0.0026(17) 0.040(5) Uiso 1 1 d .

loop_
_atom_site_aniso_label
_atom_site_aniso_U_11
_atom_site_aniso_U_22
_atom_site_aniso_U_33
_atom_site_aniso_U_23
_atom_site_aniso_U_13
_atom_site_aniso_U_12
O2 0.0312(5) 0.0239(4) 0.0263(5) 0.0054(3) 0.0006(4) -0.0010(3)
O1 0.0387(5) 0.0266(5) 0.0328(5) 0.0098(4) 0.0112(4) 0.0009(4)
O3 0.0409(6) 0.0343(5) 0.0455(6) 0.0190(5) -0.0086(5) -0.0049(4)
C5 0.0222(5) 0.0241(6) 0.0274(6) 0.0064(5) 0.0000(4) 0.0041(4)
O4 0.0242(5) 0.0301(5) 0.0396(5) 0.0094(4) 0.0006(4) 0.0007(4)
C6 0.0220(5) 0.0244(6) 0.0239(6) 0.0067(5) 0.0013(4) 0.0048(4)
C2 0.0244(6) 0.0380(7) 0.0262(6) 0.0100(5) 0.0054(5) 0.0079(5)
C8 0.0329(7) 0.0250(6) 0.0260(6) 0.0081(5) 0.0068(5) 0.0062(5)
C11 0.0245(6) 0.0240(6) 0.0317(7) 0.0085(5) 0.0007(5) 0.0015(4)
C7 0.0285(6) 0.0208(5) 0.0241(6) 0.0070(4) 0.0032(5) 0.0018(4)
C3 0.0298(6) 0.0369(7) 0.0258(6) 0.0011(5) 0.0027(5) 0.0106(5)
C4 0.0288(6) 0.0257(6) 0.0320(7) 0.0010(5) 0.0002(5) 0.0052(5)
C15 0.0394(8) 0.0250(6) 0.0490(9) 0.0137(6) 0.0052(6) 0.0036(5)
C9 0.0280(6) 0.0350(7) 0.0307(6) 0.0136(5) 0.0074(5) 0.0110(5)
C10 0.0243(6) 0.0382(7) 0.0309(6) 0.0135(5) 0.0032(5) 0.0063(5)
C1 0.0227(6) 0.0263(6) 0.0259(6) 0.0075(5) 0.0020(4) 0.0049(4)
C12 0.0366(7) 0.0387(8) 0.0374(8) 0.0172(6) 0.0082(6) -0.0019(6)
C14 0.0331(7) 0.0399(8) 0.0310(7) 0.0088(6) -0.0018(5) -0.0037(6)
C13 0.0302(6) 0.0318(6) 0.0252(6) 0.0085(5) 0.0033(5) 0.0008(5)

loop_
_atom_type_symbol
_atom_type_description
_atom_type_scat_dispersion_real
_atom_type_scat_dispersion_imag
_atom_type_scat_source
C C 0.0033 0.0016 'International Tables Vol C Tables 4.2.6.8 and 6.1.1.4'
H H 0.0000 0.0000 'International Tables Vol C Tables 4.2.6.8 and 6.1.1.4'
O O 0.0106 0.0060 'International Tables Vol C Tables 4.2.6.8 and 6.1.1.4'

loop_
_geom_angle_atom_site_label_1
_geom_angle_atom_site_label_2
_geom_angle_atom_site_label_3
_geom_angle
C13 O2 C7 114.32(10)
C1 O1 C12 117.53(11)
C4 C5 C6 119.28(12)
C4 C5 C11 120.78(12)
C6 C5 C11 119.86(11)
C10 O4 C11 118.93(10)
C5 C6 C1 119.58(11)
C5 C6 C7 120.21(11)
C1 C6 C7 120.20(11)
C3 C2 C1 119.21(12)
C3 C2 H2 120.0(12)
C1 C2 H2 120.8(12)
C7 C8 C9 126.85(12)
C7 C8 H8 116.4(11)
C9 C8 H8 116.7(11)
O4 C11 C15 105.40(10)
O4 C11 C5 108.55(10)
C15 C11 C5 114.60(11)
O4 C11 H11 108.8(10)
C15 C11 H11 110.1(10)
C5 C11 H11 109.2(10)
C8 C7 O2 118.33(11)
C8 C7 C6 126.40(12)
O2 C7 C6 115.25(10)
C4 C3 C2 121.01(12)
C4 C3 H3 120.5(12)
C2 C3 H3 118.5(12)
C3 C4 C5 120.40(12)
C3 C4 H4 119.9(12)
C5 C4 H4 119.7(12)
C11 C15 H15A 109.7(12)
C11 C15 H15B 112.1(12)
H15A C15 H15B 108.5(17)
C11 C15 H15C 112.3(13)
H15A C15 H15C 107.7(17)
H15B C15 H15C 106.4(18)
C10 C9 C8 131.97(12)
C10 C9 H9 114.3(10)
C8 C9 H9 113.6(11)
C9 C10 O4 132.76(12)
C9 C10 H10 116.7(10)
O4 C10 H10 110.6(10)
O1 C1 C2 123.74(12)
O1 C1 C6 115.71(11)
C2 C1 C6 120.52(12)
O1 C12 H12C 108.2(12)
O1 C12 H12A 106.4(13)
H12C C12 H12A 111.3(17)
O1 C12 H12B 109.9(13)
H12C C12 H12B 114.2(18)
H12A C12 H12B 106.6(18)
C13 C14 H14A 109.5
C13 C14 H14B 109.5
H14A C14 H14B 109.5
C13 C14 H14C 109.5
H14A C14 H14C 109.5
H14B C14 H14C 109.5
O3 C13 O2 122.49(12)
O3 C13 C14 125.65(13)
O2 C13 C14 111.86(11)

loop_
_geom_bond_atom_site_label_1
_geom_bond_atom_site_label_2
_geom_bond_distance
O2 C13 1.3670(16)
O2 C7 1.4185(15)
O1 C1 1.3683(15)
O1 C12 1.4264(16)
O3 C13 1.1970(17)
C5 C4 1.3989(18)
C5 C6 1.3990(17)
C5 C11 1.5202(18)
O4 C10 1.3590(17)
O4 C11 1.4621(15)
C6 C1 1.4094(17)
C6 C7 1.4807(16)
C2 C3 1.386(2)
C2 C1 1.3918(18)
C2 H2 0.97(2)
C8 C7 1.3310(18)
C8 C9 1.4711(19)
C8 H8 0.956(18)
C11 C15 1.5176(18)
C11 H11 0.955(17)
C3 C4 1.385(2)
C3 H3 0.96(2)
C4 H4 0.94(2)
C15 H15A 1.03(2)
C15 H15B 1.00(2)
C15 H15C 0.98(2)
C9 C10 1.335(2)
C9 H9 0.978(19)
C10 H10 0.964(18)
C12 H12C 1.00(2)
C12 H12A 0.96(2)
C12 H12B 0.95(2)
C14 C13 1.4961(18)
C14 H14A 0.9800
C14 H14B 0.9800
C14 H14C 0.9800

loop_
_geom_torsion_atom_site_label_1
_geom_torsion_atom_site_label_2
_geom_torsion_atom_site_label_3
_geom_torsion_atom_site_label_4
_geom_torsion
C4 C5 C6 C1 0.81(18)
C11 C5 C6 C1 -175.81(10)
C4 C5 C6 C7 179.52(11)
C11 C5 C6 C7 2.90(17)
C10 O4 C11 C15 163.51(12)
C10 O4 C11 C5 -73.27(14)
C4 C5 C11 O4 -82.16(14)
C6 C5 C11 O4 94.41(13)
C4 C5 C11 C15 35.34(17)
C6 C5 C11 C15 -148.09(12)
C9 C8 C7 O2 179.73(11)
C9 C8 C7 C6 -1.8(2)
C13 O2 C7 C8 99.94(13)
C13 O2 C7 C6 -78.70(13)
C5 C6 C7 C8 -57.67(18)
C1 C6 C7 C8 121.03(14)
C5 C6 C7 O2 120.83(12)
C1 C6 C7 O2 -60.47(15)
C1 C2 C3 C4 -0.4(2)
C2 C3 C4 C5 0.9(2)
C6 C5 C4 C3 -1.12(19)
C11 C5 C4 C3 175.47(12)
C7 C8 C9 C10 51.1(2)
C8 C9 C10 O4 -2.9(3)
C11 O4 C10 C9 -3.0(2)
C12 O1 C1 C2 0.26(19)
C12 O1 C1 C6 -177.83(12)
C3 C2 C1 O1 -177.95(11)
C3 C2 C1 C6 0.05(19)
C5 C6 C1 O1 177.87(10)
C7 C6 C1 O1 -0.83(17)
C5 C6 C1 C2 -0.28(18)
C7 C6 C1 C2 -178.99(11)
C7 O2 C13 O3 -2.76(18)
C7 O2 C13 C14 177.98(10)
